data_2207489
loop_
_publ_author_name
'K. Palani'
'M. N. Ponnuswamy'
'A. R. Suresh Babu'
'R. Raghunathan'
'M. Nethaji'

_publ_section_title
4'-(4-Methoxybenzoyl)-1'-methyldispiro[indole-3(2<i>H</i>),2'-pyrrolidine-3',3''(2''<i>H</i>)-indole]-2,2''-dione
_journal_coeditor_code CI6684
_journal_issue 12
_journal_name_full 'Acta Crystallographica Section E'
_journal_page_first o4260
_journal_page_last o4262
_journal_paper_doi 10.1107/S1600536805037906
_journal_volume 61
_journal_year 2005
_chemical_formula_iupac 'C27 H23 N3 O4'
_chemical_formula_moiety 'C27 H23 N3 O4'
_chemical_formula_sum 'C27 H23 N3 O4'
_chemical_formula_weight 453.48
_chemical_name_systematic
;
4'-(4-Methoxybenzoyl)-1'-methyl-dispiro[indole-3(2H),2'-pyrrolidine-
3',3''(2''H)-indole]-2,2''-dione
;
_space_group_IT_number 14
_symmetry_cell_setting monoclinic
_symmetry_space_group_name_Hall '-P 2yn'
_symmetry_space_group_name_H-M 'P 1 21/n 1'
_atom_sites_solution_hydrogens geom
_atom_sites_solution_primary direct
_atom_sites_solution_secondary difmap
_cell_angle_alpha 90.00
_cell_angle_beta 90.852(10)
_cell_angle_gamma 90.00
_cell_formula_units_Z 4
_cell_length_a 8.684(5)
_cell_length_b 11.485(7)
_cell_length_c 22.751(13)
_cell_measurement_reflns_used 4532
_cell_measurement_temperature 293(2)
_cell_measurement_theta_max 26.50
_cell_measurement_theta_min 1.79
_cell_volume 2269(2)
_computing_cell_refinement 'SAINT (Bruker, 2001)'
_computing_data_collection 'SMART (Bruker, 2001)'
_computing_data_reduction SAINT
_computing_molecular_graphics 'ZORTEP (Zsolnai, 1997)'
_computing_publication_material 'PLATON (Spek, 2003)'
_computing_structure_refinement 'SHELXL97 (Sheldrick, 1997)'
_computing_structure_solution 'SHELXS97 (Sheldrick, 1997)'
_diffrn_ambient_temperature 293(2)
_diffrn_measured_fraction_theta_full 0.999
_diffrn_measured_fraction_theta_max 0.909
_diffrn_measurement_device_type
;
Bruker SMART APEX CCD area-detector
;
_diffrn_measurement_method \w
_diffrn_radiation_monochromator graphite
_diffrn_radiation_source 'fine-focus sealed tube'
_diffrn_radiation_type MoK\a
_diffrn_radiation_wavelength 0.71073
_diffrn_reflns_av_R_equivalents 0.0397
_diffrn_reflns_av_sigmaI/netI 0.0483
_diffrn_reflns_limit_h_max 11
_diffrn_reflns_limit_h_min -11
_diffrn_reflns_limit_k_max 13
_diffrn_reflns_limit_k_min -14
_diffrn_reflns_limit_l_max 28
_diffrn_reflns_limit_l_min -29
_diffrn_reflns_number 17380
_diffrn_reflns_theta_full 25.00
_diffrn_reflns_theta_max 27.42
_diffrn_reflns_theta_min 1.79
_diffrn_standards_number 0
_exptl_absorpt_coefficient_mu 0.091
_exptl_absorpt_correction_type none
_exptl_crystal_colour colourless
_exptl_crystal_density_diffrn 1.328
_exptl_crystal_density_method 'not measured'
_exptl_crystal_description Block
_exptl_crystal_F_000 952
_exptl_crystal_size_max 0.30
_exptl_crystal_size_mid 0.20
_exptl_crystal_size_min 0.20
_refine_diff_density_max 0.269
_refine_diff_density_min -0.197
_refine_ls_extinction_method none
_refine_ls_goodness_of_fit_ref 1.193
_refine_ls_hydrogen_treatment refall
_refine_ls_matrix_type full
_refine_ls_number_parameters 399
_refine_ls_number_reflns 5167
_refine_ls_number_restraints 0
_refine_ls_restrained_S_all 1.193
_refine_ls_R_factor_all 0.1076
_refine_ls_R_factor_gt 0.0741
_refine_ls_shift/su_max 0.001
_refine_ls_shift/su_mean 0.000
_refine_ls_structure_factor_coef Fsqd
_refine_ls_weighting_details 'calc w=1/[\s^2^(Fo^2^)+(0.0254P)^2^+1.7317P] where P=(Fo^2^+2Fc^2^)/3'
_refine_ls_weighting_scheme calc
_refine_ls_wR_factor_gt 0.1207
_refine_ls_wR_factor_ref 0.1296
_reflns_number_gt 3371
_reflns_number_total 5167
_reflns_threshold_expression I>2\s(I)
_cod_data_source_file ci6684.cif
_cod_data_source_block I
_cod_depositor_comments
;
The following automatic conversions were performed:
'_symmetry_cell_setting' value 'Monoclinic' changed to 'monoclinic'
according to '/home/saulius/struct/CIF-dictionaries/cif_core.dic'
dictionary named 'cif_core.dic' version 2.4.1 from 2010-06-29.

Automatic conversion script
Id: cif_fix_enum 1527 2010-12-29 10:47:43Z saulius 

The following automatic conversions were performed:

'_symmetry_cell_setting' value 'Monoclinic' changed to 'monoclinic'
according to /home/saulius/struct/CIF-dictionaries/cif_core.dic
dictionary named 'cif_core.dic' version 2.4.1 from 2010-06-29.

Automatic conversion script
Id: cif_fix_values 1715 2011-07-08 13:25:40Z adriana 
;
_cod_original_sg_symbol_H-M 'P 21/n'
_cod_database_code 2207489
_cod_database_fobs_code 2207489

loop_
_symmetry_equiv_pos_as_xyz
'x, y, z'
'-x+1/2, y+1/2, -z+1/2'
'-x, -y, -z'
'x-1/2, -y-1/2, z-1/2'

loop_
_atom_site_label
_atom_site_fract_x
_atom_site_fract_y
_atom_site_fract_z
_atom_site_U_iso_or_equiv
_atom_site_adp_type
_atom_site_calc_flag
_atom_site_occupancy
_atom_site_type_symbol
O2 -0.0400(2) 0.35728(16) 0.03344(8) 0.0406(5) Uani d 1 O
O1 -0.02972(19) 0.08758(16) 0.07086(8) 0.0374(5) Uani d 1 O
N2 0.1708(2) 0.1008(2) 0.00675(10) 0.0360(6) Uani d 1 N
O4 -0.4428(3) 0.33139(18) 0.38006(9) 0.0561(6) Uani d 1 O
N3 0.1795(3) 0.4664(2) 0.04451(11) 0.0382(6) Uani d 1 N
N1 0.2299(2) 0.14546(19) 0.15786(9) 0.0341(5) Uani d 1 N
C2 0.2139(3) 0.1915(2) 0.09846(11) 0.0291(6) Uani d 1 C
C20 -0.1384(3) 0.3659(2) 0.24259(11) 0.0335(6) Uani d 1 C
C24 -0.2639(3) 0.4408(3) 0.32842(13) 0.0397(7) Uani d 1 C
O3 0.0082(3) 0.48604(18) 0.18153(10) 0.0603(7) Uani d 1 O
C9 0.3267(3) 0.1369(2) 0.00855(12) 0.0328(6) Uani d 1 C
C11 0.0815(3) 0.3800(2) 0.05876(11) 0.0300(6) Uani d 1 C
C8 0.3600(3) 0.1869(2) 0.06265(11) 0.0299(6) Uani d 1 C
C3 0.0992(3) 0.1214(2) 0.05777(11) 0.0299(6) Uani d 1 C
C10 0.1493(3) 0.3163(2) 0.11240(11) 0.0284(6) Uani d 1 C
C25 -0.1613(3) 0.4541(3) 0.28388(12) 0.0371(7) Uani d 1 C
C16 0.2793(3) 0.3967(2) 0.13095(11) 0.0321(6) Uani d 1 C
C19 -0.0310(3) 0.3875(2) 0.19363(12) 0.0362(7) Uani d 1 C
C22 -0.3276(3) 0.2498(3) 0.29294(13) 0.0416(7) Uani d 1 C
C18 0.0264(3) 0.2851(2) 0.15812(12) 0.0312(6) Uani d 1 C
C21 -0.2229(3) 0.2648(3) 0.24802(13) 0.0396(7) Uani d 1 C
C26 0.0960(4) 0.1822(3) 0.19203(13) 0.0405(7) Uani d 1 C
C7 0.5101(3) 0.2188(3) 0.07577(14) 0.0397(7) Uani d 1 C
C17 0.2969(3) 0.4801(2) 0.08764(13) 0.0385(7) Uani d 1 C
C4 0.4363(3) 0.1225(3) -0.03393(14) 0.0428(7) Uani d 1 C
C23 -0.3467(3) 0.3376(3) 0.33367(12) 0.0386(7) Uani d 1 C
C5 0.5856(3) 0.1566(3) -0.01992(15) 0.0469(8) Uani d 1 C
C1 0.2652(4) 0.0218(3) 0.16271(16) 0.0468(8) Uani d 1 C
C15 0.3784(4) 0.3971(3) 0.17884(14) 0.0446(7) Uani d 1 C
C12 0.4129(4) 0.5613(3) 0.08963(18) 0.0605(10) Uani d 1 C
C6 0.6229(3) 0.2032(3) 0.03379(15) 0.0454(8) Uani d 1 C
C14 0.4935(4) 0.4799(3) 0.18212(17) 0.0579(9) Uani d 1 C
C13 0.5110(4) 0.5598(4) 0.1382(2) 0.0707(12) Uani d 1 C
C27 -0.5235(7) 0.2259(4) 0.3900(2) 0.0794(15) Uani d 1 C
H18 -0.060(3) 0.257(2) 0.1365(11) 0.026(7) Uiso d 1 H
H22 -0.384(3) 0.180(2) 0.2951(11) 0.039(8) Uiso d 1 H
H7 0.538(3) 0.250(2) 0.1139(12) 0.039(8) Uiso d 1 H
H15 0.366(3) 0.340(2) 0.2091(12) 0.040(8) Uiso d 1 H
H24 -0.277(3) 0.497(3) 0.3565(12) 0.045(8) Uiso d 1 H
H1A 0.287(3) 0.007(3) 0.2047(14) 0.050(9) Uiso d 1 H
H6 0.724(3) 0.224(2) 0.0440(12) 0.046(8) Uiso d 1 H
H21 -0.212(3) 0.205(2) 0.2191(12) 0.042(8) Uiso d 1 H
H25 -0.102(3) 0.526(2) 0.2803(11) 0.038(8) Uiso d 1 H
H3 0.157(3) 0.517(3) 0.0177(12) 0.041(8) Uiso d 1 H
H26A 0.134(3) 0.206(2) 0.2303(12) 0.032(7) Uiso d 1 H
H4 0.410(3) 0.089(3) -0.0718(13) 0.052(9) Uiso d 1 H
H1C 0.360(4) 0.005(3) 0.1406(13) 0.056(9) Uiso d 1 H
H14 0.565(4) 0.481(3) 0.2153(14) 0.061(10) Uiso d 1 H
H2 0.131(3) 0.058(3) -0.0219(13) 0.046(9) Uiso d 1 H
H1B 0.177(4) -0.029(3) 0.1482(14) 0.070(11) Uiso d 1 H
H27C -0.593(4) 0.209(3) 0.3542(18) 0.085(15) Uiso d 1 H
H5 0.661(3) 0.148(2) -0.0485(13) 0.049(8) Uiso d 1 H
H12 0.419(4) 0.612(3) 0.0592(14) 0.062(10) Uiso d 1 H
H13 0.587(4) 0.614(3) 0.1396(15) 0.077(12) Uiso d 1 H
H27A -0.580(4) 0.237(3) 0.4236(16) 0.070(11) Uiso d 1 H
H26B 0.020(3) 0.119(3) 0.1976(13) 0.054(9) Uiso d 1 H
H27B -0.447(5) 0.161(4) 0.3927(18) 0.107(16) Uiso d 1 H

loop_
_atom_site_aniso_label
_atom_site_aniso_U_11
_atom_site_aniso_U_22
_atom_site_aniso_U_33
_atom_site_aniso_U_12
_atom_site_aniso_U_13
_atom_site_aniso_U_23
O2 0.0343(11) 0.0431(12) 0.0440(11) -0.0055(9) -0.0129(9) 0.0094(9)
O1 0.0279(10) 0.0393(11) 0.0452(11) -0.0071(8) 0.0053(8) -0.0004(9)
N2 0.0329(13) 0.0451(15) 0.0299(13) -0.0093(11) 0.0019(10) -0.0091(11)
O4 0.0776(15) 0.0454(13) 0.0459(13) 0.0019(11) 0.0287(11) -0.0011(11)
N3 0.0383(13) 0.0365(14) 0.0395(14) -0.0063(11) -0.0090(11) 0.0136(12)
N1 0.0365(12) 0.0343(13) 0.0315(12) 0.0064(10) 0.0007(10) 0.0044(10)
C2 0.0269(13) 0.0291(14) 0.0313(14) 0.0006(11) -0.0020(11) 0.0003(12)
C20 0.0350(14) 0.0336(16) 0.0318(15) 0.0061(12) 0.0003(12) 0.0023(12)
C24 0.0520(18) 0.0373(17) 0.0299(16) 0.0086(14) 0.0013(13) -0.0052(14)
O3 0.0767(16) 0.0323(12) 0.0730(16) 0.0058(11) 0.0347(13) 0.0043(11)
C9 0.0293(14) 0.0314(15) 0.0376(16) -0.0019(11) 0.0014(12) 0.0018(12)
C11 0.0310(14) 0.0297(15) 0.0295(14) 0.0003(11) 0.0000(11) 0.0002(12)
C8 0.0273(13) 0.0271(14) 0.0352(15) 0.0024(11) 0.0007(11) 0.0014(12)
C3 0.0304(14) 0.0254(14) 0.0339(15) 0.0014(11) 0.0000(11) 0.0034(12)
C10 0.0304(14) 0.0281(14) 0.0268(14) 0.0009(11) -0.0019(11) 0.0012(11)
C25 0.0416(16) 0.0329(16) 0.0368(16) 0.0056(13) -0.0023(13) 0.0021(13)
C16 0.0328(14) 0.0309(15) 0.0325(15) 0.0039(12) -0.0018(12) -0.0046(12)
C19 0.0389(16) 0.0338(16) 0.0359(16) 0.0063(13) 0.0017(12) 0.0022(13)
C22 0.0476(18) 0.0365(17) 0.0411(18) -0.0008(14) 0.0097(14) -0.0003(14)
C18 0.0319(15) 0.0341(16) 0.0276(14) 0.0016(12) 0.0007(12) 0.0011(12)
C21 0.0471(17) 0.0357(17) 0.0360(16) 0.0045(14) 0.0061(13) -0.0076(14)
C26 0.0494(18) 0.0408(18) 0.0315(17) 0.0069(15) 0.0065(14) 0.0062(14)
C7 0.0303(15) 0.0408(17) 0.0480(19) -0.0017(12) -0.0030(13) -0.0058(15)
C17 0.0361(15) 0.0342(16) 0.0449(17) -0.0027(13) -0.0065(13) 0.0010(14)
C4 0.0429(17) 0.0466(19) 0.0391(18) -0.0037(14) 0.0092(14) -0.0038(15)
C23 0.0448(16) 0.0397(17) 0.0313(15) 0.0104(13) 0.0054(13) 0.0034(13)
C5 0.0391(17) 0.0453(19) 0.057(2) -0.0006(14) 0.0215(15) 0.0008(16)
C1 0.051(2) 0.0429(19) 0.046(2) 0.0149(16) 0.0032(16) 0.0079(16)
C15 0.0504(18) 0.0443(19) 0.0386(18) 0.0054(15) -0.0111(14) -0.0063(15)
C12 0.055(2) 0.047(2) 0.078(3) -0.0190(17) -0.0146(19) 0.015(2)
C6 0.0265(15) 0.0442(18) 0.066(2) -0.0043(13) 0.0028(15) 0.0003(16)
C14 0.053(2) 0.057(2) 0.064(2) 0.0005(17) -0.0265(18) -0.017(2)
C13 0.055(2) 0.056(2) 0.101(3) -0.0232(19) -0.025(2) -0.007(2)
C27 0.108(4) 0.057(3) 0.075(3) -0.010(3) 0.056(3) -0.002(2)

loop_
_atom_type_symbol
_atom_type_description
_atom_type_scat_dispersion_real
_atom_type_scat_dispersion_imag
_atom_type_scat_source
C C 0.0033 0.0016 'International Tables Vol C Tables 4.2.6.8 and 6.1.1.4'
H H 0.0000 0.0000 'International Tables Vol C Tables 4.2.6.8 and 6.1.1.4'
N N 0.0061 0.0033 'International Tables Vol C Tables 4.2.6.8 and 6.1.1.4'
O O 0.0106 0.0060 'International Tables Vol C Tables 4.2.6.8 and 6.1.1.4'

loop_
_geom_angle_atom_site_label_1
_geom_angle_atom_site_label_2
_geom_angle_atom_site_label_3
_geom_angle
_geom_angle_publ_flag
C3 N2 C9 112.2(2) ?
C3 N2 H2 123.4(18) ?
C9 N2 H2 123.5(18) ?
C23 O4 C27 118.6(3) ?
C11 N3 C17 111.5(2) ?
C11 N3 H3 121.7(19) ?
C17 N3 H3 124.8(19) ?
C2 N1 C1 116.2(2) yes
C2 N1 C26 108.7(2) yes
C1 N1 C26 114.0(2) yes
N1 C2 C8 114.6(2) ?
N1 C2 C3 114.3(2) ?
C8 C2 C3 101.1(2) ?
N1 C2 C10 99.98(19) yes
C8 C2 C10 116.3(2) ?
C3 C2 C10 111.14(19) ?
C21 C20 C25 117.9(3) ?
C21 C20 C19 123.3(3) ?
C25 C20 C19 118.7(3) ?
C25 C24 C23 120.2(3) ?
C25 C24 H24 122.0(18) ?
C23 C24 H24 117.8(18) ?
C4 C9 C8 122.4(3) yes
C4 C9 N2 128.0(3) ?
C8 C9 N2 109.5(2) ?
O2 C11 N3 125.9(2) ?
O2 C11 C10 126.3(2) ?
N3 C11 C10 107.8(2) ?
C7 C8 C9 119.1(2) yes
C7 C8 C2 131.9(3) ?
C9 C8 C2 109.0(2) ?
O1 C3 N2 126.1(2) ?
O1 C3 C2 126.3(2) ?
N2 C3 C2 107.5(2) ?
C16 C10 C11 101.9(2) ?
C16 C10 C18 118.3(2) ?
C11 C10 C18 112.7(2) ?
C16 C10 C2 110.2(2) ?
C11 C10 C2 114.1(2) ?
C18 C10 C2 100.2(2) ?
C24 C25 C20 121.2(3) ?
C24 C25 H25 120.2(15) ?
C20 C25 H25 118.6(16) ?
C15 C16 C17 119.1(3) yes
C15 C16 C10 132.6(3) ?
C17 C16 C10 108.3(2) ?
O3 C19 C20 120.4(3) ?
O3 C19 C18 120.5(2) ?
C20 C19 C18 119.1(2) ?
C23 C22 C21 119.3(3) ?
C23 C22 H22 121.4(17) ?
C21 C22 H22 119.3(17) ?
C19 C18 C26 117.4(2) ?
C19 C18 C10 114.6(2) ?
C26 C18 C10 104.3(2) ?
C19 C18 H18 106.2(14) ?
C26 C18 H18 107.3(15) ?
C10 C18 H18 106.3(14) ?
C20 C21 C22 121.7(3) ?
C20 C21 H21 119.2(16) ?
C22 C21 H21 119.0(16) ?
N1 C26 C18 105.3(2) yes
N1 C26 H26A 107.2(15) ?
C18 C26 H26A 111.1(16) ?
N1 C26 H26B 113.0(17) ?
C18 C26 H26B 111.9(17) ?
H26A C26 H26B 108(2) ?
C8 C7 C6 119.3(3) ?
C8 C7 H7 120.8(16) ?
C6 C7 H7 119.9(16) ?
C12 C17 C16 122.4(3) yes
C12 C17 N3 128.3(3) ?
C16 C17 N3 109.3(2) ?
C9 C4 C5 117.3(3) ?
C9 C4 H4 121.2(17) ?
C5 C4 H4 121.5(17) ?
O4 C23 C22 124.4(3) ?
O4 C23 C24 115.9(3) ?
C22 C23 C24 119.8(3) ?
C6 C5 C4 121.6(3) ?
C6 C5 H5 120.2(17) ?
C4 C5 H5 118.2(17) ?
N1 C1 H1A 106.4(18) ?
N1 C1 H1C 109.0(18) ?
H1A C1 H1C 108(2) ?
N1 C1 H1B 112.5(19) ?
H1A C1 H1B 110(3) ?
H1C C1 H1B 110(3) ?
C16 C15 C14 119.2(3) ?
C16 C15 H15 119.3(17) ?
C14 C15 H15 121.5(16) ?
C17 C12 C13 117.4(4) ?
C17 C12 H12 118(2) ?
C13 C12 H12 125(2) ?
C5 C6 C7 120.2(3) ?
C5 C6 H6 122.0(18) ?
C7 C6 H6 117.8(18) ?
C13 C14 C15 120.7(3) ?
C13 C14 H14 118.9(19) ?
C15 C14 H14 120.4(19) ?
C14 C13 C12 121.2(3) ?
C14 C13 H13 121(2) ?
C12 C13 H13 117(2) ?
O4 C27 H27C 109(2) ?
O4 C27 H27A 106(2) ?
H27C C27 H27A 112(3) ?
O4 C27 H27B 109(2) ?
H27C C27 H27B 107(3) ?
H27A C27 H27B 114(3) ?

loop_
_geom_bond_atom_site_label_1
_geom_bond_atom_site_label_2
_geom_bond_distance
_geom_bond_publ_flag
O2 C11 1.223(3) yes
O1 C3 1.226(3) yes
N2 C3 1.346(3) yes
N2 C9 1.416(3) ?
N2 H2 0.89(3) ?
O4 C23 1.357(3) ?
O4 C27 1.419(4) ?
N3 C11 1.349(3) yes
N3 C17 1.413(3) ?
N3 H3 0.86(3) ?
N1 C2 1.456(3) yes
N1 C1 1.457(4) ?
N1 C26 1.470(3) yes
C2 C8 1.519(3) ?
C2 C3 1.572(4) ?
C2 C10 1.573(4) yes
C20 C21 1.380(4) ?
C20 C25 1.398(4) ?
C20 C19 1.484(4) ?
C24 C25 1.368(4) ?
C24 C23 1.392(4) ?
C24 H24 0.92(3) ?
O3 C19 1.214(3) ?
C9 C4 1.376(4) ?
C9 C8 1.385(4) ?
C11 C10 1.533(4) ?
C8 C7 1.383(4) ?
C10 C16 1.514(4) ?
C10 C18 1.543(3) yes
C25 H25 0.98(3) ?
C16 C15 1.378(4) ?
C16 C17 1.384(4) ?
C19 C18 1.515(4) ?
C22 C23 1.381(4) ?
C22 C21 1.389(4) ?
C22 H22 0.94(3) ?
C18 C26 1.531(4) yes
C18 H18 0.95(2) ?
C21 H21 0.96(3) ?
C26 H26A 0.97(3) ?
C26 H26B 0.99(3) ?
C7 C6 1.390(4) ?
C7 H7 0.97(3) ?
C17 C12 1.373(4) ?
C4 C5 1.387(4) ?
C4 H4 0.97(3) ?
C5 C6 1.369(4) ?
C5 H5 0.94(3) ?
C1 H1A 0.99(3) ?
C1 H1C 0.99(3) ?
C1 H1B 1.02(3) ?
C15 C14 1.380(5) ?
C15 H15 0.96(3) ?
C12 C13 1.385(5) ?
C12 H12 0.91(3) ?
C6 H6 0.93(3) ?
C14 C13 1.367(5) ?
C14 H14 0.97(3) ?
C13 H13 0.91(4) ?
C27 H27C 1.03(4) ?
C27 H27A 0.92(4) ?
C27 H27B 1.00(4) ?

loop_
_geom_hbond_atom_site_label_D
_geom_hbond_atom_site_label_H
_geom_hbond_atom_site_label_A
_geom_hbond_site_symmetry_A
_geom_hbond_distance_DH
_geom_hbond_distance_HA
_geom_hbond_distance_DA
_geom_hbond_angle_DHA
_geom_hbond_publ_flag
C18 H18 O1 . 0.95(2) 2.47(2) 3.049(4) 120(2) yes
N2 H2 O1 3_555 0.89(3) 2.19(3) 3.039(3) 162(3) yes
N3 H3 O2 3_565 0.86(3) 2.11(3) 2.941(4) 163(2) yes
C6 H6 O2 1_655 0.93(3) 2.57(3) 3.421(4) 151(2) yes
C22 H22 O3 2_445 0.94(3) 2.53(2) 3.464(4) 169(2) yes
C24 H24 O1 2_455 0.92(3) 2.59(3) 3.380(4) 145(2) yes
C14 H14 Cg 1_655 0.97(3) 2.76(3) 3.610(4) 146(3) yes

loop_
_geom_torsion_atom_site_label_1
_geom_torsion_atom_site_label_2
_geom_torsion_atom_site_label_3
_geom_torsion_atom_site_label_4
_geom_torsion
_geom_torsion_publ_flag
C1 N1 C2 C8 -64.3(3) ?
C26 N1 C2 C8 165.5(2) ?
C1 N1 C2 C3 51.8(3) ?
C26 N1 C2 C3 -78.4(3) ?
C1 N1 C2 C10 170.6(2) ?
C26 N1 C2 C10 40.3(3) ?
C3 N2 C9 C4 175.4(3) ?
C3 N2 C9 C8 -1.7(3) ?
C17 N3 C11 O2 171.1(3) ?
C17 N3 C11 C10 -8.6(3) ?
C4 C9 C8 C7 -3.1(4) ?
N2 C9 C8 C7 174.2(2) ?
C4 C9 C8 C2 179.0(3) ?
N2 C9 C8 C2 -3.7(3) ?
N1 C2 C8 C7 -47.4(4) ?
C3 C2 C8 C7 -170.9(3) ?
C10 C2 C8 C7 68.7(4) ?
N1 C2 C8 C9 130.2(2) ?
C3 C2 C8 C9 6.7(3) ?
C10 C2 C8 C9 -113.8(2) ?
C9 N2 C3 O1 -171.3(2) ?
C9 N2 C3 C2 6.1(3) ?
N1 C2 C3 O1 46.1(3) ?
C8 C2 C3 O1 169.8(2) ?
C10 C2 C3 O1 -66.2(3) ?
N1 C2 C3 N2 -131.3(2) ?
C8 C2 C3 N2 -7.6(3) ?
C10 C2 C3 N2 116.5(2) ?
O2 C11 C10 C16 -168.9(3) ?
N3 C11 C10 C16 10.8(3) ?
O2 C11 C10 C18 -41.1(4) ?
N3 C11 C10 C18 138.6(2) ?
O2 C11 C10 C2 72.3(3) ?
N3 C11 C10 C2 -108.0(2) ?
N1 C2 C10 C16 80.2(2) ?
C8 C2 C10 C16 -43.8(3) ?
C3 C2 C10 C16 -158.7(2) ?
N1 C2 C10 C11 -165.87(19) ?
C8 C2 C10 C11 70.2(3) ?
C3 C2 C10 C11 -44.8(3) ?
N1 C2 C10 C18 -45.2(2) ?
C8 C2 C10 C18 -169.1(2) ?
C3 C2 C10 C18 75.9(2) ?
C23 C24 C25 C20 0.6(4) ?
C21 C20 C25 C24 0.2(4) ?
C19 C20 C25 C24 177.2(3) ?
C11 C10 C16 C15 173.4(3) ?
C18 C10 C16 C15 49.2(4) ?
C2 C10 C16 C15 -65.1(4) ?
C11 C10 C16 C17 -9.4(3) ?
C18 C10 C16 C17 -133.6(2) ?
C2 C10 C16 C17 112.1(2) ?
C21 C20 C19 O3 160.0(3) ?
C25 C20 C19 O3 -16.8(4) ?
C21 C20 C19 C18 -18.7(4) ?
C25 C20 C19 C18 164.5(2) ?
O3 C19 C18 C26 129.9(3) ?
C20 C19 C18 C26 -51.4(4) yes
O3 C19 C18 C10 6.9(4) ?
C20 C19 C18 C10 -174.4(2) ?
C16 C10 C18 C19 44.8(3) ?
C11 C10 C18 C19 -73.9(3) ?
C2 C10 C18 C19 164.4(2) ?
C16 C10 C18 C26 -85.0(3) ?
C11 C10 C18 C26 156.3(2) ?
C2 C10 C18 C26 34.6(3) ?
C25 C20 C21 C22 -0.2(4) ?
C19 C20 C21 C22 -177.0(3) ?
C23 C22 C21 C20 -0.7(5) ?
C2 N1 C26 C18 -18.8(3) ?
C1 N1 C26 C18 -150.2(3) yes
C19 C18 C26 N1 -139.6(2) ?
C10 C18 C26 N1 -11.6(3) ?
C9 C8 C7 C6 1.9(4) ?
C2 C8 C7 C6 179.2(3) ?
C15 C16 C17 C12 2.2(4) ?
C10 C16 C17 C12 -175.5(3) ?
C15 C16 C17 N3 -177.4(2) ?
C10 C16 C17 N3 5.0(3) ?
C11 N3 C17 C12 -177.1(3) ?
C11 N3 C17 C16 2.4(3) ?
C8 C9 C4 C5 2.2(4) ?
N2 C9 C4 C5 -174.5(3) ?
C27 O4 C23 C22 3.7(5) ?
C27 O4 C23 C24 -176.2(4) yes
C21 C22 C23 O4 -178.4(3) ?
C21 C22 C23 C24 1.5(4) ?
C25 C24 C23 O4 178.4(3) ?
C25 C24 C23 C22 -1.5(4) ?
C9 C4 C5 C6 -0.3(5) ?
C17 C16 C15 C14 -0.7(4) ?
C10 C16 C15 C14 176.3(3) ?
C16 C17 C12 C13 -2.0(5) ?
N3 C17 C12 C13 177.4(3) ?
C4 C5 C6 C7 -0.8(5) ?
C8 C7 C6 C5 0.0(5) ?
C16 C15 C14 C13 -0.8(5) ?
C15 C14 C13 C12 0.9(6) ?
C17 C12 C13 C14 0.5(6) ?
